data_4333916
loop_
_publ_author_name
'Talia Bsaibess'
'Michel Guerro'
'Yann Le Gal'
'Daad Sarraf'
'Nathalie Bellec'
'Marc Fourmigu\'e'
'Fr\'ed\'eric Barri\`ere'
'Vincent Dorcet'
'Thierry Guizouarn'
'Thierry Roisnel'
'Dominique Lorcy'

_publ_section_title
;
 Variable Magnetic Interactions between S = 1/2 Cation Radical Salts of
 Functionalizable Electron-Rich Dithiolene and Diselenolene Cp2Mo
 Complexes
;
_journal_name_full 'Inorganic Chemistry'
_journal_page_first 2162
_journal_page_last 2173
_journal_paper_doi 10.1021/ic3025606
_journal_volume 52
_journal_year 2013
_chemical_compound_source 'synthesis as described'
_chemical_formula_moiety 'C14 H13 Mo1 N1 S2 Se2'
_chemical_formula_sum 'C14 H13 Mo N S2 Se2'
_chemical_formula_weight 513.23
_chemical_name_systematic
;
 ?
;
_space_group_IT_number 14
_symmetry_cell_setting monoclinic
_symmetry_Int_Tables_number 14
_symmetry_space_group_name_Hall '-P 2ybc'
_symmetry_space_group_name_H-M 'P 1 21/c 1'
_atom_sites_solution_hydrogens geom
_atom_sites_solution_primary direct
_atom_sites_solution_secondary difmap
_audit_conform_dict_location ftp://ftp.iucr.org/pub/cif_core.dic
_audit_conform_dict_name cif_core.dic
_audit_conform_dict_version 2.3
_audit_creation_date 2011-06-09T09:20:06-00:00
_audit_creation_method 'WinGX routine CIF_UPDATE'
_cell_angle_alpha 90
_cell_angle_beta 98.071(5)
_cell_angle_gamma 90
_cell_formula_units_Z 4
_cell_length_a 10.8880(16)
_cell_length_b 10.7812(15)
_cell_length_c 13.3725(18)
_cell_measurement_reflns_used 9959
_cell_measurement_temperature 150(2)
_cell_measurement_theta_max 27.47
_cell_measurement_theta_min 2.44
_cell_measurement_wavelength 0.71073
_cell_volume 1554.2(4)
_computing_cell_refinement 'Bruker APEX2 (Bruker, 2006)'
_computing_data_collection 'Bruker APEX2 (Bruker, 2006)'
_computing_data_reduction 'Bruker APEX2 (Bruker, 2006)'
_computing_molecular_graphics 'Ortep-3 for Windows (Farrugia, 1997)'
_computing_publication_material
;
           WinGX publication routines (Farrugia, 1999),
           CRYSCAL (T. Roisnel, local program)
;
_computing_structure_refinement 'SHELXL-97 (Sheldrick, 1997)'
_computing_structure_solution 'SIR97 (Altomare et al., 1999)'
_diffrn_ambient_temperature 150(2)
_diffrn_detector 'CCD plate'
_diffrn_measured_fraction_theta_full 0.998
_diffrn_measured_fraction_theta_max 0.998
_diffrn_measurement_device_type 'APEXII, Bruker-AXS'
_diffrn_measurement_method 'CCD rotation images, thin slices'
_diffrn_radiation_monochromator graphite
_diffrn_radiation_probe x-ray
_diffrn_radiation_type MoK\a
_diffrn_radiation_wavelength 0.71073
_diffrn_reflns_av_R_equivalents 0.0367
_diffrn_reflns_av_unetI/netI 0.022
_diffrn_reflns_limit_h_max 14
_diffrn_reflns_limit_h_min -14
_diffrn_reflns_limit_k_max 13
_diffrn_reflns_limit_k_min -13
_diffrn_reflns_limit_l_max 16
_diffrn_reflns_limit_l_min -17
_diffrn_reflns_number 23149
_diffrn_reflns_theta_full 27.47
_diffrn_reflns_theta_max 27.47
_diffrn_reflns_theta_min 2.95
_exptl_absorpt_coefficient_mu 5.784
_exptl_absorpt_correction_T_max 0.793
_exptl_absorpt_correction_T_min 0.566
_exptl_absorpt_correction_type multi-scan
_exptl_absorpt_process_details
;
  [Sheldrick, G.M. (2002). SADABS Bruker AXS Inc., Madison, Wisconsin, USA]
;
_exptl_crystal_colour red
_exptl_crystal_density_diffrn 2.193
_exptl_crystal_description prism
_exptl_crystal_F_000 984
_exptl_crystal_size_max 0.2
_exptl_crystal_size_mid 0.15
_exptl_crystal_size_min 0.04
_refine_diff_density_max 0.671
_refine_diff_density_min -0.834
_refine_diff_density_rms 0.082
_refine_ls_extinction_method none
_refine_ls_goodness_of_fit_ref 1.031
_refine_ls_hydrogen_treatment constr
_refine_ls_matrix_type full
_refine_ls_number_parameters 170
_refine_ls_number_reflns 3539
_refine_ls_number_restraints 0
_refine_ls_restrained_S_all 1.031
_refine_ls_R_factor_all 0.0242
_refine_ls_R_factor_gt 0.021
_refine_ls_shift/su_max 0.002
_refine_ls_shift/su_mean 0
_refine_ls_structure_factor_coef Fsqd
_refine_ls_weighting_details 'calc w=1/[\s^2^(Fo^2^)+(0.0218P)^2^+2.0405P] where P=(Fo^2^+2Fc^2^)/3'
_refine_ls_weighting_scheme calc
_refine_ls_wR_factor_gt 0.0508
_refine_ls_wR_factor_ref 0.0524
_reflns_number_gt 3263
_reflns_number_total 3539
_reflns_threshold_expression >2sigma(I)
_cod_data_source_file ic3025606_si_001_04.cif
_cod_data_source_block complex4a
_cod_original_sg_symbol_H-M 'P 21/c'
_cod_database_code 4333916

loop_
_symmetry_equiv_pos_as_xyz
'x, y, z'
'-x, y+1/2, -z+1/2'
'-x, -y, -z'
'x, -y-1/2, z-1/2'

loop_
_atom_site_label
_atom_site_type_symbol
_atom_site_fract_x
_atom_site_fract_y
_atom_site_fract_z
_atom_site_U_iso_or_equiv
_atom_site_adp_type
_atom_site_occupancy
_atom_site_symmetry_multiplicity
_atom_site_calc_flag
_atom_site_refinement_flags
_atom_site_disorder_assembly
_atom_site_disorder_group
Mo1 Mo 0.766806(18) 0.115373(18) 0.812204(14) 0.01786(6) Uani 1 1 d . . .
C1A C 0.6544(6) -0.0706(6) 0.8224(5) 0.0313(4) Uani 0.5 1 d P A 1
H1A H 0.6071 -0.1076 0.765 0.038 Uiso 0.5 1 calc PR A 1
C2A C 0.6122(3) 0.0102(3) 0.8793(2) 0.0313(4) Uani 0.5 1 d P A 1
H2A H 0.5299 0.0417 0.87 0.038 Uiso 0.5 1 calc PR A 1
C3A C 0.7152(6) 0.0484(6) 0.9647(5) 0.0313(4) Uani 0.5 1 d P A 1
H3A H 0.711 0.1046 1.0188 0.038 Uiso 0.5 1 calc PR A 1
C4A C 0.8208(6) -0.0239(6) 0.9413(5) 0.0313(4) Uani 0.5 1 d P A 1
H4A H 0.9027 -0.0224 0.9767 0.038 Uiso 0.5 1 calc PR A 1
C5A C 0.7773(6) -0.0969(6) 0.8554(5) 0.0313(4) Uani 0.5 1 d P A 1
H5A H 0.8258 -0.1554 0.825 0.038 Uiso 0.5 1 calc PR A 1
C1B C 0.6917(6) -0.0841(6) 0.8325(5) 0.0313(4) Uani 0.5 1 d P A 2
H1B H 0.6694 -0.1341 0.7743 0.038 Uiso 0.5 1 calc PR A 2
C2B C 0.6122(3) 0.0102(3) 0.8793(2) 0.0313(4) Uani 0.5 1 d P A 2
H2B H 0.5269 0.0254 0.8563 0.038 Uiso 0.5 1 calc PR A 2
C3B C 0.6746(6) 0.0652(6) 0.9523(5) 0.0313(4) Uani 0.5 1 d P A 2
H3B H 0.6461 0.1317 0.9896 0.038 Uiso 0.5 1 calc PR A 2
C4B C 0.7933(6) 0.0122(6) 0.9696(5) 0.0313(4) Uani 0.5 1 d P A 2
H4B H 0.8567 0.0343 1.0228 0.038 Uiso 0.5 1 calc PR A 2
C5B C 0.8041(6) -0.0796(6) 0.8952(5) 0.0313(4) Uani 0.5 1 d P A 2
H5B H 0.8752 -0.1288 0.8896 0.038 Uiso 0.5 1 calc PR A 2
C11 C 0.6726(4) 0.2994(3) 0.7612(2) 0.0517(10) Uani 1 1 d . A .
H11 H 0.6696 0.3646 0.8086 0.062 Uiso 1 1 calc R . .
C12 C 0.7702(3) 0.2755(3) 0.7005(3) 0.0486(9) Uani 1 1 d . A .
H12 H 0.8449 0.3209 0.7004 0.058 Uiso 1 1 calc R . .
C13 C 0.7311(3) 0.1707(3) 0.6415(2) 0.0494(9) Uani 1 1 d . A .
H13 H 0.7751 0.1338 0.5926 0.059 Uiso 1 1 calc R . .
C14 C 0.6215(4) 0.1311(3) 0.6652(3) 0.0565(10) Uani 1 1 d . A .
H14 H 0.577 0.0606 0.6371 0.068 Uiso 1 1 calc R . .
C15 C 0.5848(3) 0.2084(4) 0.7361(3) 0.0516(9) Uani 1 1 d . A .
H15 H 0.5096 0.2007 0.7641 0.062 Uiso 1 1 calc R . .
Se1 Se 0.90705(2) 0.26415(2) 0.929670(19) 0.02575(7) Uani 1 1 d . . .
Se2 Se 0.97207(2) 0.04269(2) 0.750542(18) 0.02311(7) Uani 1 1 d . . .
C21 C 1.0898(2) 0.1498(2) 0.82373(16) 0.0195(4) Uani 1 1 d . . .
C22 C 1.0663(2) 0.2345(2) 0.89236(17) 0.0198(4) Uani 1 1 d . . .
N23 N 1.17280(19) 0.29585(18) 0.93984(14) 0.0223(4) Uani 1 1 d . . .
C24 C 1.1659(3) 0.3909(2) 1.0160(2) 0.0316(6) Uani 1 1 d . . .
H24A H 1.2497 0.4202 1.0415 0.047 Uiso 1 1 calc R . .
H24B H 1.1277 0.356 1.0719 0.047 Uiso 1 1 calc R . .
H24C H 1.1157 0.4604 0.9861 0.047 Uiso 1 1 calc R . .
C25 C 1.2811(2) 0.2583(2) 0.91075(18) 0.0247(5) Uani 1 1 d . . .
S1 S 1.24938(6) 0.14368(6) 0.81908(4) 0.02484(13) Uani 1 1 d . . .
S2 S 1.42466(6) 0.30965(8) 0.95319(5) 0.03782(17) Uani 1 1 d . . .

loop_
_atom_site_aniso_label
_atom_site_aniso_U_11
_atom_site_aniso_U_22
_atom_site_aniso_U_33
_atom_site_aniso_U_23
_atom_site_aniso_U_13
_atom_site_aniso_U_12
Mo1 0.01793(11) 0.01949(10) 0.01597(10) 0.00364(7) 0.00175(7) 0.00071(7)
C1A 0.0328(11) 0.0295(8) 0.0320(9) 0.0109(6) 0.0059(8) -0.0027(8)
C2A 0.0328(11) 0.0295(8) 0.0320(9) 0.0109(6) 0.0059(8) -0.0027(8)
C3A 0.0328(11) 0.0295(8) 0.0320(9) 0.0109(6) 0.0059(8) -0.0027(8)
C4A 0.0328(11) 0.0295(8) 0.0320(9) 0.0109(6) 0.0059(8) -0.0027(8)
C5A 0.0328(11) 0.0295(8) 0.0320(9) 0.0109(6) 0.0059(8) -0.0027(8)
C1B 0.0328(11) 0.0295(8) 0.0320(9) 0.0109(6) 0.0059(8) -0.0027(8)
C2B 0.0328(11) 0.0295(8) 0.0320(9) 0.0109(6) 0.0059(8) -0.0027(8)
C3B 0.0328(11) 0.0295(8) 0.0320(9) 0.0109(6) 0.0059(8) -0.0027(8)
C4B 0.0328(11) 0.0295(8) 0.0320(9) 0.0109(6) 0.0059(8) -0.0027(8)
C5B 0.0328(11) 0.0295(8) 0.0320(9) 0.0109(6) 0.0059(8) -0.0027(8)
C11 0.076(3) 0.0390(17) 0.0347(16) -0.0006(13) -0.0111(16) 0.0369(18)
C12 0.0319(16) 0.0511(19) 0.059(2) 0.0424(17) -0.0073(14) -0.0070(14)
C13 0.061(2) 0.067(2) 0.0196(13) 0.0142(14) 0.0043(13) 0.0338(19)
C14 0.066(3) 0.049(2) 0.0437(19) 0.0161(15) -0.0291(18) -0.0055(18)
C15 0.0237(15) 0.081(3) 0.0484(19) 0.0361(19) -0.0006(13) 0.0109(16)
Se1 0.02463(14) 0.02445(13) 0.02942(14) -0.01011(9) 0.00812(10) -0.00028(10)
Se2 0.02270(13) 0.02397(13) 0.02282(12) -0.00685(9) 0.00374(9) 0.00166(9)
C21 0.0175(11) 0.0222(11) 0.0188(11) 0.0025(8) 0.0020(9) 0.0028(9)
C22 0.0202(12) 0.0203(11) 0.0185(10) 0.0030(8) 0.0020(9) -0.0001(9)
N23 0.0261(11) 0.0216(10) 0.0186(9) 0.0010(7) 0.0010(8) -0.0014(8)
C24 0.0362(16) 0.0289(13) 0.0292(13) -0.0060(10) 0.0023(11) -0.0044(11)
C25 0.0260(13) 0.0292(12) 0.0178(11) 0.0046(9) -0.0004(9) -0.0015(10)
S1 0.0202(3) 0.0334(3) 0.0214(3) -0.0009(2) 0.0045(2) 0.0018(2)
S2 0.0235(3) 0.0570(5) 0.0311(3) -0.0004(3) -0.0025(3) -0.0100(3)

loop_
_atom_type_symbol
_atom_type_description
_atom_type_scat_dispersion_real
_atom_type_scat_dispersion_imag
_atom_type_scat_source
C C 0.0033 0.0016 'International Tables Vol C Tables 4.2.6.8 and 6.1.1.4'
H H 0 0 'International Tables Vol C Tables 4.2.6.8 and 6.1.1.4'
N N 0.0061 0.0033 'International Tables Vol C Tables 4.2.6.8 and 6.1.1.4'
S S 0.1246 0.1234 'International Tables Vol C Tables 4.2.6.8 and 6.1.1.4'
Se Se -0.0929 2.2259 'International Tables Vol C Tables 4.2.6.8 and 6.1.1.4'
Mo Mo -1.6832 0.6857 'International Tables Vol C Tables 4.2.6.8 and 6.1.1.4'

loop_
_geom_angle_atom_site_label_1
_geom_angle_atom_site_label_2
_geom_angle_atom_site_label_3
_geom_angle
C12 Mo1 C11 36.87(13)
C12 Mo1 C4A 163.13(18)
C11 Mo1 C4A 147.6(2)
C12 Mo1 C3A 147.4(2)
C11 Mo1 C3A 112.32(19)
C4A Mo1 C3A 36.9(2)
C12 Mo1 C3B 139.05(19)
C11 Mo1 C3B 102.52(18)
C4A Mo1 C3B 48.2(2)
C3A Mo1 C3B 12.04(19)
C12 Mo1 C2A 134.65(11)
C11 Mo1 C2A 102.70(13)
C4A Mo1 C2A 60.81(17)
C3A Mo1 C2A 38.96(18)
C3B Mo1 C2A 31.57(18)
C12 Mo1 C15 58.61(11)
C11 Mo1 C15 34.72(13)
C4A Mo1 C15 136.24(18)
C3A Mo1 C15 102.92(18)
C3B Mo1 C15 90.88(17)
C2A Mo1 C15 76.05(11)
C12 Mo1 C1B 144.2(2)
C11 Mo1 C1B 133.13(19)
C4A Mo1 C1B 50.7(2)
C3A Mo1 C1B 58.3(2)
C3B Mo1 C1B 59.3(3)
C2A Mo1 C1B 38.36(18)
C15 Mo1 C1B 99.07(18)
C12 Mo1 C13 35.45(13)
C11 Mo1 C13 58.85(12)
C4A Mo1 C13 152.7(2)
C3A Mo1 C13 156.25(19)
C3B Mo1 C13 145.06(18)
C2A Mo1 C13 118.25(13)
C15 Mo1 C13 56.49(12)
C1B Mo1 C13 109.6(2)
C12 Mo1 C14 57.97(13)
C11 Mo1 C14 57.88(13)
C4A Mo1 C14 138.20(19)
C3A Mo1 C14 122.9(2)
C3B Mo1 C14 112.16(19)
C2A Mo1 C14 85.32(12)
C15 Mo1 C14 33.92(14)
C1B Mo1 C14 87.59(19)
C13 Mo1 C14 33.38(14)
C12 Mo1 C5A 152.56(19)
C11 Mo1 C5A 156.4(2)
C4A Mo1 C5A 35.4(2)
C3A Mo1 C5A 59.3(2)
C3B Mo1 C5A 65.5(2)
C2A Mo1 C5A 56.11(17)
C15 Mo1 C5A 122.33(19)
C1B Mo1 C5A 23.3(2)
C13 Mo1 C5A 118.82(19)
C14 Mo1 C5A 106.16(19)
C2A C1A C5A 111.3(6)
C2A C1A Mo1 71.9(3)
C5A C1A Mo1 72.9(4)
C2A C1A H1A 124.4
C5A C1A H1A 124.4
Mo1 C1A H1A 122.4
C1A C2A C3A 109.6(4)
C1A C2A Mo1 76.2(3)
C3A C2A Mo1 70.3(3)
C1A C2A H2A 125.2
C3A C2A H2A 125.2
Mo1 C2A H2A 119.9
C4A C3A C2A 102.2(5)
C4A C3A Mo1 71.4(3)
C2A C3A Mo1 70.8(3)
C4A C3A H3A 128.9
C2A C3A H3A 128.9
Mo1 C3A H3A 121.1
C5A C4A C3A 106.7(6)
C5A C4A Mo1 74.5(3)
C3A C4A Mo1 71.7(3)
C5A C4A H4A 126.7
C3A C4A H4A 126.7
Mo1 C4A H4A 119.1
C1A C5A C4A 110.1(6)
C1A C5A Mo1 73.2(4)
C4A C5A Mo1 70.1(3)
C1A C5A H5A 124.9
C4A C5A H5A 124.9
Mo1 C5A H5A 123.4
C5B C1B Mo1 75.1(4)
C5B C1B H1B 128.3
Mo1 C1B H1B 118.7
C4B C3B Mo1 74.6(3)
C4B C3B H3B 125.6
Mo1 C3B H3B 117.4
C3B C4B C5B 109.5(6)
C3B C4B Mo1 70.5(3)
C5B C4B Mo1 73.5(3)
C3B C4B H4B 125.2
C5B C4B H4B 125.2
Mo1 C4B H4B 122.3
C1B C5B C4B 107.2(6)
C1B C5B Mo1 70.8(4)
C4B C5B Mo1 71.7(3)
C1B C5B H5B 126.4
C4B C5B H5B 126.4
Mo1 C5B H5B 122.8
C15 C11 C12 106.0(3)
C15 C11 Mo1 73.88(18)
C12 C11 Mo1 71.31(16)
C15 C11 H11 127
C12 C11 H11 127
Mo1 C11 H11 119.8
C13 C12 C11 105.6(3)
C13 C12 Mo1 74.29(17)
C11 C12 Mo1 71.82(16)
C13 C12 H12 127.2
C11 C12 H12 127.2
Mo1 C12 H12 118.8
C14 C13 C12 109.3(3)
C14 C13 Mo1 73.75(18)
C12 C13 Mo1 70.27(16)
C14 C13 H13 125.4
C12 C13 H13 125.4
Mo1 C13 H13 122.2
C13 C14 C15 109.0(3)
C13 C14 Mo1 72.87(19)
C15 C14 Mo1 72.04(18)
C13 C14 H14 125.5
C15 C14 H14 125.5
Mo1 C14 H14 121.3
C14 C15 C11 110.1(3)
C14 C15 Mo1 74.03(19)
C11 C15 Mo1 71.40(17)
C14 C15 H15 125
C11 C15 H15 125
Mo1 C15 H15 121.2
C22 Se1 Mo1 102.66(7)
C21 Se2 Mo1 101.60(7)
C22 C21 S1 109.59(18)
C22 C21 Se2 125.99(18)
S1 C21 Se2 124.23(13)
C21 C22 N23 113.8(2)
C21 C22 Se1 124.22(18)
N23 C22 Se1 121.88(17)
C25 N23 C22 115.2(2)
C25 N23 C24 123.0(2)
C22 N23 C24 121.8(2)
N23 C24 H24A 109.5
N23 C24 H24B 109.5
H24A C24 H24B 109.5
N23 C24 H24C 109.5
H24A C24 H24C 109.5
H24B C24 H24C 109.5
N23 C25 S2 127.7(2)
N23 C25 S1 108.65(18)
S2 C25 S1 123.69(16)
C25 S1 C21 92.74(12)

loop_
_geom_bond_atom_site_label_1
_geom_bond_atom_site_label_2
_geom_bond_distance
Mo1 C12 2.287(3)
Mo1 C11 2.294(3)
Mo1 C4A 2.301(5)
Mo1 C3A 2.306(6)
Mo1 C3B 2.310(6)
Mo1 C2A 2.313(3)
Mo1 C15 2.325(3)
Mo1 C1B 2.331(7)
Mo1 C13 2.339(3)
Mo1 C14 2.350(3)
Mo1 C5A 2.359(6)
C1A C2A 1.283(8)
C1A C5A 1.378(9)
C1A H1A 0.95
C2A C3A 1.540(7)
C2A H2A 0.95
C3A C4A 1.459(9)
C3A H3A 0.95
C4A C5A 1.418(9)
C4A H4A 0.95
C5A H5A 0.95
C1B C5B 1.384(9)
C1B H1B 0.95
C3B C4B 1.402(9)
C3B H3B 0.95
C4B C5B 1.420(9)
C4B H4B 0.95
C5B H5B 0.95
C11 C15 1.378(5)
C11 C12 1.448(5)
C11 H11 0.95
C12 C13 1.409(5)
C12 H12 0.95
C13 C14 1.346(5)
C13 H13 0.95
C14 C15 1.364(6)
C14 H14 0.95
C15 H15 0.95
Se1 C22 1.897(2)
Se2 C21 1.893(2)
C21 C22 1.344(3)
C21 S1 1.749(2)
C22 N23 1.407(3)
N23 C25 1.354(3)
N23 C24 1.454(3)
C24 H24A 0.98
C24 H24B 0.98
C24 H24C 0.98
C25 S2 1.680(3)
C25 S1 1.741(3)

loop_
_geom_torsion_atom_site_label_1
_geom_torsion_atom_site_label_2
_geom_torsion_atom_site_label_3
_geom_torsion_atom_site_label_4
_geom_torsion
C12 Mo1 C1A C2A -102.7(4)
C11 Mo1 C1A C2A -57.8(4)
C4A Mo1 C1A C2A 83.9(4)
C3A Mo1 C1A C2A 40.6(3)
C3B Mo1 C1A C2A 26.6(3)
C15 Mo1 C1A C2A -65.4(3)
C1B Mo1 C1A C2A 121.7(19)
C13 Mo1 C1A C2A -120.1(3)
C14 Mo1 C1A C2A -98.3(3)
C5A Mo1 C1A C2A 120.0(6)
C12 Mo1 C1A C5A 137.2(4)
C11 Mo1 C1A C5A -177.8(3)
C4A Mo1 C1A C5A -36.1(4)
C3A Mo1 C1A C5A -79.4(4)
C3B Mo1 C1A C5A -93.4(4)
C2A Mo1 C1A C5A -120.0(6)
C15 Mo1 C1A C5A 174.6(4)
C1B Mo1 C1A C5A 1.7(15)
C13 Mo1 C1A C5A 119.9(4)
C14 Mo1 C1A C5A 141.7(4)
C5A C1A C2A C3A -0.2(6)
Mo1 C1A C2A C3A -62.9(3)
C5A C1A C2A Mo1 62.6(4)
C12 Mo1 C2A C1A 111.5(3)
C11 Mo1 C2A C1A 133.0(3)
C4A Mo1 C2A C1A -77.0(4)
C3A Mo1 C2A C1A -117.1(4)
C3B Mo1 C2A C1A -133.7(5)
C15 Mo1 C2A C1A 110.6(3)
C1B Mo1 C2A C1A -14.6(4)
C13 Mo1 C2A C1A 71.7(3)
C14 Mo1 C2A C1A 77.4(3)
C5A Mo1 C2A C1A -35.6(3)
C12 Mo1 C2A C3A -131.4(3)
C11 Mo1 C2A C3A -109.9(3)
C4A Mo1 C2A C3A 40.0(3)
C3B Mo1 C2A C3A -16.6(4)
C15 Mo1 C2A C3A -132.4(3)
C1B Mo1 C2A C3A 102.5(4)
C13 Mo1 C2A C3A -171.2(3)
C14 Mo1 C2A C3A -165.5(3)
C5A Mo1 C2A C3A 81.5(3)
C1A C2A C3A C4A 1.6(5)
Mo1 C2A C3A C4A -65.0(3)
C1A C2A C3A Mo1 66.7(4)
C12 Mo1 C3A C4A -151.1(3)
C11 Mo1 C3A C4A -166.7(3)
C3B Mo1 C3A C4A 156.6(17)
C2A Mo1 C3A C4A 110.8(5)
C15 Mo1 C3A C4A 158.2(4)
C1B Mo1 C3A C4A 65.4(4)
C13 Mo1 C3A C4A 130.4(5)
C14 Mo1 C3A C4A 128.1(4)
C5A Mo1 C3A C4A 38.0(4)
C12 Mo1 C3A C2A 98.1(4)
C11 Mo1 C3A C2A 82.6(3)
C4A Mo1 C3A C2A -110.8(5)
C3B Mo1 C3A C2A 45.8(13)
C15 Mo1 C3A C2A 47.4(3)
C1B Mo1 C3A C2A -45.4(3)
C13 Mo1 C3A C2A 19.6(6)
C14 Mo1 C3A C2A 17.3(4)
C5A Mo1 C3A C2A -72.7(3)
C2A C3A C4A C5A -2.3(5)
Mo1 C3A C4A C5A -66.9(4)
C2A C3A C4A Mo1 64.6(3)
C12 Mo1 C4A C5A -129.7(6)
C11 Mo1 C4A C5A 137.3(4)
C3A Mo1 C4A C5A 113.9(5)
C3B Mo1 C4A C5A 107.5(5)
C2A Mo1 C4A C5A 71.5(3)
C15 Mo1 C4A C5A 82.3(5)
C1B Mo1 C4A C5A 26.3(4)
C13 Mo1 C4A C5A -24.2(6)
C14 Mo1 C4A C5A 31.4(5)
C12 Mo1 C4A C3A 116.4(7)
C11 Mo1 C4A C3A 23.5(6)
C3B Mo1 C4A C3A -6.4(4)
C2A Mo1 C4A C3A -42.3(3)
C15 Mo1 C4A C3A -31.6(5)
C1B Mo1 C4A C3A -87.6(4)
C13 Mo1 C4A C3A -138.0(4)
C14 Mo1 C4A C3A -82.4(5)
C5A Mo1 C4A C3A -113.9(5)
C2A C1A C5A C4A -1.4(7)
Mo1 C1A C5A C4A 60.7(4)
C2A C1A C5A Mo1 -62.1(4)
C3A C4A C5A C1A 2.4(6)
Mo1 C4A C5A C1A -62.6(4)
C3A C4A C5A Mo1 65.0(4)
C12 Mo1 C5A C1A -89.5(5)
C11 Mo1 C5A C1A 4.6(7)
C4A Mo1 C5A C1A 119.4(6)
C3A Mo1 C5A C1A 79.7(4)
C3B Mo1 C5A C1A 68.1(4)
C2A Mo1 C5A C1A 33.4(4)
C15 Mo1 C5A C1A -6.4(5)
C1B Mo1 C5A C1A -0.8(7)
C13 Mo1 C5A C1A -72.9(4)
C14 Mo1 C5A C1A -39.3(4)
C12 Mo1 C5A C4A 151.0(4)
C11 Mo1 C5A C4A -114.8(5)
C3A Mo1 C5A C4A -39.7(3)
C3B Mo1 C5A C4A -51.3(4)
C2A Mo1 C5A C4A -86.1(4)
C15 Mo1 C5A C4A -125.8(4)
C1B Mo1 C5A C4A -120.2(7)
C13 Mo1 C5A C4A 167.6(3)
C14 Mo1 C5A C4A -158.8(3)
C12 Mo1 C1B C5B 148.8(4)
C11 Mo1 C1B C5B -156.3(3)
C4A Mo1 C1B C5B -19.6(4)
C3A Mo1 C1B C5B -64.4(4)
C3B Mo1 C1B C5B -78.5(4)
C2A Mo1 C1B C5B -110.6(5)
C15 Mo1 C1B C5B -164.1(4)
C13 Mo1 C1B C5B 138.4(4)
C14 Mo1 C1B C5B 163.9(4)
C5A Mo1 C1B C5B 20.7(5)
C12 Mo1 C3B C4B -145.0(3)
C11 Mo1 C3B C4B -151.0(4)
C4A Mo1 C3B C4B 13.2(4)
C3A Mo1 C3B C4B -5.5(13)
C2A Mo1 C3B C4B 115.1(5)
C15 Mo1 C3B C4B 176.0(4)
C1B Mo1 C3B C4B 76.0(4)
C13 Mo1 C3B C4B 156.4(3)
C14 Mo1 C3B C4B 148.9(3)
C5A Mo1 C3B C4B 50.5(4)
Mo1 C3B C4B C5B -63.6(4)
C12 Mo1 C4B C3B 88.7(6)
C11 Mo1 C4B C3B 39.4(5)
C4A Mo1 C4B C3B -141.6(11)
C3A Mo1 C4B C3B 3.0(7)
C2A Mo1 C4B C3B -35.3(3)
C15 Mo1 C4B C3B -4.9(5)
C1B Mo1 C4B C3B -81.8(4)
C13 Mo1 C4B C3B -99.5(9)
C14 Mo1 C4B C3B -47.8(5)
C5A Mo1 C4B C3B -108.7(5)
C12 Mo1 C4B C5B -152.9(4)
C11 Mo1 C4B C5B 157.7(3)
C4A Mo1 C4B C5B -23.3(8)
C3A Mo1 C4B C5B 121.3(7)
C3B Mo1 C4B C5B 118.3(6)
C2A Mo1 C4B C5B 83.0(4)
C15 Mo1 C4B C5B 113.4(4)
C1B Mo1 C4B C5B 36.5(4)
C13 Mo1 C4B C5B 18.8(11)
C14 Mo1 C4B C5B 70.5(5)
C5A Mo1 C4B C5B 9.6(4)
Mo1 C1B C5B C4B 62.9(4)
C3B C4B C5B C1B -0.5(6)
Mo1 C4B C5B C1B -62.3(4)
C3B C4B C5B Mo1 61.7(4)
C12 Mo1 C5B C1B -97.6(6)
C11 Mo1 C5B C1B 59.8(8)
C4A Mo1 C5B C1B 133.8(8)
C3A Mo1 C5B C1B 90.7(5)
C3B Mo1 C5B C1B 80.3(5)
C2A Mo1 C5B C1B 43.1(4)
C15 Mo1 C5B C1B 21.2(5)
C13 Mo1 C5B C1B -57.8(5)
C14 Mo1 C5B C1B -18.7(5)
C5A Mo1 C5B C1B -34.0(9)
C12 Mo1 C5B C4B 146.0(5)
C11 Mo1 C5B C4B -56.6(8)
C4A Mo1 C5B C4B 17.4(6)
C3A Mo1 C5B C4B -25.7(4)
C3B Mo1 C5B C4B -36.1(4)
C2A Mo1 C5B C4B -73.3(4)
C15 Mo1 C5B C4B -95.2(4)
C1B Mo1 C5B C4B -116.4(6)
C13 Mo1 C5B C4B -174.2(3)
C14 Mo1 C5B C4B -135.1(4)
C5A Mo1 C5B C4B -150.4(12)
C12 Mo1 C11 C15 113.6(3)
C4A Mo1 C11 C15 -95.3(4)
C3A Mo1 C11 C15 -80.3(3)
C3B Mo1 C11 C15 -73.0(3)
C2A Mo1 C11 C15 -40.6(2)
C1B Mo1 C11 C15 -13.5(4)
C13 Mo1 C11 C15 74.9(2)
C14 Mo1 C11 C15 35.5(2)
C5A Mo1 C11 C15 -16.4(5)
C4A Mo1 C11 C12 151.1(3)
C3A Mo1 C11 C12 166.1(2)
C3B Mo1 C11 C12 173.4(3)
C2A Mo1 C11 C12 -154.2(2)
C15 Mo1 C11 C12 -113.6(3)
C1B Mo1 C11 C12 -127.1(3)
C13 Mo1 C11 C12 -38.7(2)
C14 Mo1 C11 C12 -78.1(2)
C5A Mo1 C11 C12 -130.0(5)
C15 C11 C12 C13 0.9(3)
Mo1 C11 C12 C13 67.19(19)
C15 C11 C12 Mo1 -66.3(2)
C11 Mo1 C12 C13 -112.7(3)
C4A Mo1 C12 C13 130.4(7)
C3A Mo1 C12 C13 -137.1(4)
C3B Mo1 C12 C13 -122.5(3)
C2A Mo1 C12 C13 -76.1(3)
C15 Mo1 C12 C13 -75.0(2)
C1B Mo1 C12 C13 -17.0(4)
C14 Mo1 C12 C13 -34.9(2)
C5A Mo1 C12 C13 25.6(5)
C4A Mo1 C12 C11 -116.9(7)
C3A Mo1 C12 C11 -24.4(4)
C3B Mo1 C12 C11 -9.8(4)
C2A Mo1 C12 C11 36.7(3)
C15 Mo1 C12 C11 37.7(2)
C1B Mo1 C12 C11 95.7(4)
C13 Mo1 C12 C11 112.7(3)
C14 Mo1 C12 C11 77.8(2)
C5A Mo1 C12 C11 138.3(4)
C11 C12 C13 C14 -1.6(3)
Mo1 C12 C13 C14 63.9(2)
C11 C12 C13 Mo1 -65.47(19)
C12 Mo1 C13 C14 -118.0(3)
C11 Mo1 C13 C14 -77.8(2)
C4A Mo1 C13 C14 90.8(4)
C3A Mo1 C13 C14 -3.5(6)
C3B Mo1 C13 C14 -12.8(4)
C2A Mo1 C13 C14 10.3(3)
C15 Mo1 C13 C14 -36.5(2)
C1B Mo1 C13 C14 51.5(3)
C5A Mo1 C13 C14 75.1(3)
C11 Mo1 C13 C12 40.3(2)
C4A Mo1 C13 C12 -151.2(4)
C3A Mo1 C13 C12 114.5(5)
C3B Mo1 C13 C12 105.3(4)
C2A Mo1 C13 C12 128.4(2)
C15 Mo1 C13 C12 81.5(2)
C1B Mo1 C13 C12 169.5(2)
C14 Mo1 C13 C12 118.0(3)
C5A Mo1 C13 C12 -166.9(2)
C12 C13 C14 C15 1.7(4)
Mo1 C13 C14 C15 63.4(2)
C12 C13 C14 Mo1 -61.7(2)
C12 Mo1 C14 C13 37.1(2)
C11 Mo1 C14 C13 81.0(2)
C4A Mo1 C14 C13 -136.5(3)
C3A Mo1 C14 C13 178.3(3)
C3B Mo1 C14 C13 172.1(3)
C2A Mo1 C14 C13 -170.9(2)
C15 Mo1 C14 C13 117.3(3)
C1B Mo1 C14 C13 -132.5(3)
C5A Mo1 C14 C13 -118.2(3)
C12 Mo1 C14 C15 -80.2(2)
C11 Mo1 C14 C15 -36.3(2)
C4A Mo1 C14 C15 106.2(3)
C3A Mo1 C14 C15 61.0(3)
C3B Mo1 C14 C15 54.8(3)
C2A Mo1 C14 C15 71.8(2)
C1B Mo1 C14 C15 110.2(3)
C13 Mo1 C14 C15 -117.3(3)
C5A Mo1 C14 C15 124.5(3)
C13 C14 C15 C11 -1.2(4)
Mo1 C14 C15 C11 62.8(2)
C13 C14 C15 Mo1 -63.9(2)
C12 C11 C15 C14 0.1(3)
Mo1 C11 C15 C14 -64.4(2)
C12 C11 C15 Mo1 64.56(19)
C12 Mo1 C15 C14 78.1(2)
C11 Mo1 C15 C14 118.2(3)
C4A Mo1 C15 C14 -112.3(3)
C3A Mo1 C15 C14 -131.1(3)
C3B Mo1 C15 C14 -130.8(3)
C2A Mo1 C15 C14 -102.6(2)
C1B Mo1 C15 C14 -71.7(3)
C13 Mo1 C15 C14 35.9(2)
C5A Mo1 C15 C14 -69.5(3)
C12 Mo1 C15 C11 -40.1(2)
C4A Mo1 C15 C11 129.5(3)
C3A Mo1 C15 C11 110.7(3)
C3B Mo1 C15 C11 111.0(3)
C2A Mo1 C15 C11 139.1(2)
C1B Mo1 C15 C11 170.1(3)
C13 Mo1 C15 C11 -82.3(2)
C14 Mo1 C15 C11 -118.2(3)
C5A Mo1 C15 C11 172.3(3)
C12 Mo1 Se1 C22 -83.19(12)
C11 Mo1 Se1 C22 -120.44(12)
C4A Mo1 Se1 C22 88.03(18)
C3A Mo1 Se1 C22 125.25(18)
C3B Mo1 Se1 C22 136.30(16)
C2A Mo1 Se1 C22 139.82(10)
C15 Mo1 Se1 C22 -134.22(11)
C1B Mo1 Se1 C22 95.9(2)
C13 Mo1 Se1 C22 -71.61(11)
C14 Mo1 Se1 C22 -104.32(18)
C5A Mo1 Se1 C22 75.94(19)
C12 Mo1 Se2 C21 79.39(12)
C11 Mo1 Se2 C21 73.22(12)
C4A Mo1 Se2 C21 -86.89(19)
C3A Mo1 Se2 C21 -80.6(2)
C3B Mo1 Se2 C21 -84.2(2)
C2A Mo1 Se2 C21 -127.59(12)
C15 Mo1 Se2 C21 115.17(16)
C1B Mo1 Se2 C21 -136.53(19)
C13 Mo1 Se2 C21 114.43(13)
C14 Mo1 Se2 C21 134.56(11)
C5A Mo1 Se2 C21 -122.00(18)
Mo1 Se2 C21 C22 3.0(2)
Mo1 Se2 C21 S1 177.45(12)
S1 C21 C22 N23 1.0(2)
Se2 C21 C22 N23 176.13(16)
S1 C21 C22 Se1 -175.33(12)
Se2 C21 C22 Se1 -0.2(3)
Mo1 Se1 C22 C21 -2.8(2)
Mo1 Se1 C22 N23 -178.83(16)
C21 C22 N23 C25 -1.3(3)
Se1 C22 N23 C25 175.12(16)
C21 C22 N23 C24 179.8(2)
Se1 C22 N23 C24 -3.7(3)
C22 N23 C25 S2 -178.87(18)
C24 N23 C25 S2 0.0(3)
C22 N23 C25 S1 0.9(2)
C24 N23 C25 S1 179.79(18)
N23 C25 S1 C21 -0.29(18)
S2 C25 S1 C21 179.52(16)
C22 C21 S1 C25 -0.43(19)
Se2 C21 S1 C25 -175.64(15)
